data_7224094
loop_
_publ_author_name
'Cao, Xiao-Man'
'Wei, Na'
'Liu, Lin'
'Li, Li'
'Han, Zheng-Bo'

_publ_section_title
;
 Luminescent Lanthanide-Organic Polyrotaxane Framework as a Turn-Off
 Sensor for nitrobenzene and Fe3+
;
_journal_name_full 'RSC Adv.'
_journal_paper_doi 10.1039/C5RA25872C
_journal_year 2016
_chemical_formula_sum 'C37 H34 N O8 Tb'
_chemical_formula_weight 779.57
_space_group_crystal_system monoclinic
_space_group_IT_number 13
_space_group_name_Hall '-P 2yc'
_space_group_name_H-M_alt 'P 1 2/c 1'
_symmetry_space_group_name_Hall '-P 2yc'
_symmetry_space_group_name_H-M 'P 1 2/c 1'
_atom_sites_solution_hydrogens geom
_audit_creation_method SHELXL-2014/7
_audit_update_record
;
2015-09-01 deposited with the CCDC.
2016-02-01 downloaded from the CCDC.
;
_cell_angle_alpha 90
_cell_angle_beta 92.135(2)
_cell_angle_gamma 90
_cell_formula_units_Z 4
_cell_length_a 10.8481(10)
_cell_length_b 15.9105(13)
_cell_length_c 19.5148(16)
_cell_measurement_temperature 293(2)
_cell_volume 3365.9(5)
_computing_structure_refinement 'SHELXL-2014/7 (Sheldrick, 2014)'
_diffrn_ambient_temperature 293(2)
_diffrn_measured_fraction_theta_full 1.000
_diffrn_measured_fraction_theta_max 0.997
_diffrn_measurement_device_type 'Agilent Technologies SuperNova Dual diffractometer with Atlas detector'
_diffrn_measurement_method '\w scan'
_diffrn_radiation_type MoK\a
_diffrn_radiation_wavelength 0.71073
_diffrn_reflns_av_R_equivalents 0.0888
_diffrn_reflns_av_unetI/netI 0.0914
_diffrn_reflns_laue_measured_fraction_full 1.000
_diffrn_reflns_laue_measured_fraction_max 0.997
_diffrn_reflns_limit_h_max 13
_diffrn_reflns_limit_h_min -13
_diffrn_reflns_limit_k_max 18
_diffrn_reflns_limit_k_min -19
_diffrn_reflns_limit_l_max 24
_diffrn_reflns_limit_l_min -23
_diffrn_reflns_number 29235
_diffrn_reflns_point_group_measured_fraction_full 1.000
_diffrn_reflns_point_group_measured_fraction_max 0.997
_diffrn_reflns_theta_full 25.242
_diffrn_reflns_theta_max 26.365
_diffrn_reflns_theta_min 1.652
_diffrn_source 'SuperNova (Mo) X-ray Source'
_exptl_absorpt_coefficient_mu 2.154
_exptl_absorpt_process_details 'CrysAlis PRO (Agilent, 2014)'
_exptl_crystal_colour colorless
_exptl_crystal_density_diffrn 1.538
_exptl_crystal_description block
_exptl_crystal_F_000 1568
_exptl_crystal_size_max 0.180
_exptl_crystal_size_mid 0.130
_exptl_crystal_size_min 0.120
_refine_diff_density_max 2.178
_refine_diff_density_min -1.394
_refine_diff_density_rms 0.138
_refine_ls_extinction_method none
_refine_ls_goodness_of_fit_ref 1.038
_refine_ls_hydrogen_treatment constr
_refine_ls_matrix_type full
_refine_ls_number_parameters 424
_refine_ls_number_reflns 6868
_refine_ls_number_restraints 0
_refine_ls_restrained_S_all 1.038
_refine_ls_R_factor_all 0.1151
_refine_ls_R_factor_gt 0.0513
_refine_ls_shift/su_max 0.000
_refine_ls_shift/su_mean 0.000
_refine_ls_structure_factor_coef Fsqd
_refine_ls_weighting_details 'w=1/[\s^2^(Fo^2^)+(0.0708P)^2^+0.2219P] where P=(Fo^2^+2Fc^2^)/3'
_refine_ls_weighting_scheme calc
_refine_ls_wR_factor_gt 0.1168
_refine_ls_wR_factor_ref 0.1452
_reflns_Friedel_coverage 0.000
_reflns_number_gt 4060
_reflns_number_total 6868
_reflns_threshold_expression 'I > 2\s(I)'
_cod_data_source_file c5ra25872c2.cif
_cod_data_source_block 2
_cod_database_code 7224094
_audit_block_doi 10.5517/cc1jq9bw
_shelx_shelxl_version_number 2014/7
_shelx_space_group_comment
;
The symmetry employed for this shelxl refinement is uniquely defined
by the following loop, which should always be used as a source of
symmetry information in preference to the above space-group names.
They are only intended as comments.
;
_shelx_estimated_absorpt_t_min 0.698
_shelx_estimated_absorpt_t_max 0.782

loop_
_space_group_symop_operation_xyz
'x, y, z'
'-x, y, -z+1/2'
'-x, -y, -z'
'x, -y, z-1/2'

loop_
_atom_site_label
_atom_site_type_symbol
_atom_site_fract_x
_atom_site_fract_y
_atom_site_fract_z
_atom_site_U_iso_or_equiv
_atom_site_adp_type
_atom_site_occupancy
_atom_site_site_symmetry_order
_atom_site_calc_flag
_atom_site_refinement_flags_posn
_atom_site_refinement_flags_adp
_atom_site_refinement_flags_occupancy
_atom_site_disorder_assembly
_atom_site_disorder_group
Tb1 Tb -0.42136(3) -0.41710(2) 0.64887(2) 0.03482(14) Uani 1 1 d . . . . .
C1 C -0.3583(7) -0.5400(5) 0.7940(5) 0.045(2) Uani 1 1 d . . . . .
C2 C -0.2859(7) -0.6199(5) 0.8105(4) 0.0367(18) Uani 1 1 d . . . . .
C3 C -0.2393(7) -0.6702(5) 0.7603(4) 0.043(2) Uani 1 1 d . . . . .
H3 H -0.2521 -0.6552 0.7145 0.051 Uiso 1 1 calc R U . . .
C4 C -0.1748(7) -0.7415(5) 0.7762(4) 0.047(2) Uani 1 1 d . . . . .
H4 H -0.1463 -0.7749 0.7411 0.056 Uiso 1 1 calc R U . . .
C5 C -0.1506(7) -0.7652(4) 0.8443(4) 0.0360(18) Uani 1 1 d . . . . .
C6 C -0.1993(7) -0.7139(5) 0.8940(4) 0.043(2) Uani 1 1 d . . . . .
H6 H -0.1861 -0.7285 0.9399 0.052 Uiso 1 1 calc R U . . .
C7 C -0.2660(7) -0.6425(5) 0.8787(4) 0.0412(19) Uani 1 1 d . . . . .
H7 H -0.2974 -0.6099 0.9135 0.049 Uiso 1 1 calc R U . . .
C8 C -0.0826(6) -0.8436(4) 0.8619(3) 0.0324(17) Uani 1 1 d . . . . .
C9 C 0.0311(7) -0.8414(4) 0.8989(4) 0.0346(17) Uani 1 1 d . . . . .
C10 C 0.0869(6) -0.9185(5) 0.9153(4) 0.0404(18) Uani 1 1 d . . . . .
H10 H 0.1627 -0.9178 0.9393 0.048 Uiso 1 1 calc R U . . .
C11 C 0.0363(7) -0.9953(5) 0.8981(4) 0.0378(19) Uani 1 1 d . . . . .
C12 C -0.0763(7) -0.9967(4) 0.8608(4) 0.0358(17) Uani 1 1 d . . . . .
C13 C -0.1309(7) -0.9200(4) 0.8426(4) 0.0366(16) Uani 1 1 d . . . . .
H13 H -0.2038 -0.9208 0.8160 0.044 Uiso 1 1 calc R U . . .
C14 C 0.0922(8) -0.7611(5) 0.9223(4) 0.055(2) Uani 1 1 d . . . . .
H14A H 0.0374 -0.7148 0.9131 0.083 Uiso 1 1 calc R U . . .
H14B H 0.1668 -0.7532 0.8981 0.083 Uiso 1 1 calc R U . . .
H14C H 0.1115 -0.7642 0.9706 0.083 Uiso 1 1 calc R U . . .
C15 C 0.1035(8) -1.0753(5) 0.9201(5) 0.056(2) Uani 1 1 d . . . . .
H15A H 0.1908 -1.0671 0.9171 0.084 Uiso 1 1 calc R U . . .
H15B H 0.0775 -1.1207 0.8906 0.084 Uiso 1 1 calc R U . . .
H15C H 0.0846 -1.0885 0.9666 0.084 Uiso 1 1 calc R U . . .
C16 C -0.1410(7) -1.0764(5) 0.8422(4) 0.0383(17) Uani 1 1 d . . . . .
C17 C -0.1623(8) -1.0981(5) 0.7743(4) 0.045(2) Uani 1 1 d . . . . .
H17 H -0.1333 -1.0630 0.7405 0.054 Uiso 1 1 calc R U . . .
C18 C -0.2253(7) -1.1702(5) 0.7549(4) 0.046(2) Uani 1 1 d . . . . .
H18 H -0.2354 -1.1840 0.7088 0.055 Uiso 1 1 calc R U . . .
C19 C -0.2736(7) -1.2224(5) 0.8047(4) 0.0399(19) Uani 1 1 d . . . . .
C20 C -0.2539(8) -1.1990(5) 0.8733(4) 0.046(2) Uani 1 1 d . . . . .
H20 H -0.2861 -1.2322 0.9076 0.056 Uiso 1 1 calc R U . . .
C21 C -0.1882(8) -1.1284(5) 0.8912(4) 0.050(2) Uani 1 1 d . . . . .
H21 H -0.1752 -1.1153 0.9373 0.060 Uiso 1 1 calc R U . . .
C22 C -0.3469(7) -1.2987(5) 0.7842(4) 0.0390(19) Uani 1 1 d . . . . .
C23 C -0.4555(9) -0.3060(6) 0.5365(4) 0.052(2) Uani 1 1 d . . . . .
C24 C -0.4770(7) -0.2429(6) 0.4825(4) 0.047(2) Uani 1 1 d . . . . .
C25 C -0.5622(8) -0.2543(6) 0.4299(5) 0.066(3) Uani 1 1 d . . . . .
H25 H -0.6122 -0.3017 0.4298 0.079 Uiso 1 1 calc R U . . .
C26 C -0.5759(9) -0.1963(7) 0.3762(5) 0.070(3) Uani 1 1 d . . . . .
H26 H -0.6347 -0.2058 0.3412 0.084 Uiso 1 1 calc R U . . .
C27 C -0.5036(8) -0.1256(5) 0.3748(4) 0.048(2) Uani 1 1 d . . . . .
C28 C -0.4168(8) -0.1119(5) 0.4285(4) 0.052(2) Uani 1 1 d . . . . .
H28 H -0.3676 -0.0641 0.4292 0.062 Uiso 1 1 calc R U . . .
C29 C -0.4052(8) -0.1711(6) 0.4811(4) 0.055(2) Uani 1 1 d . . . . .
H29 H -0.3470 -0.1620 0.5165 0.066 Uiso 1 1 calc R U . . .
C30 C -0.5053(8) -0.0720(5) 0.3121(4) 0.048(2) Uani 1 1 d . . . . .
C31 C -0.5000 -0.1154(8) 0.2500 0.056(3) Uani 1 2 d S T P . .
H31 H -0.5000 -0.1738 0.2500 0.067 Uiso 1 2 calc R U P . .
C32 C -0.5082(8) 0.0160(5) 0.3127(4) 0.051(2) Uani 1 1 d . . . . .
C33 C -0.5000 0.0567(8) 0.2500 0.054(3) Uani 1 2 d S T P . .
H33 H -0.5000 0.1151 0.2500 0.064 Uiso 1 2 calc R U P . .
C34 C -0.5238(10) 0.0665(6) 0.3763(5) 0.069(3) Uani 1 1 d . . . . .
H34A H -0.5705 0.0347 0.4081 0.103 Uiso 1 1 calc R U . . .
H34B H -0.5667 0.1177 0.3648 0.103 Uiso 1 1 calc R U . . .
H34C H -0.4443 0.0796 0.3967 0.103 Uiso 1 1 calc R U . . .
C35A C -0.042(3) -0.541(2) 0.6834(16) 0.132(10) Uiso 0.5 1 d . . P A 1
C35B C -0.036(2) -0.5434(17) 0.6127(13) 0.097(8) Uiso 0.5 1 d . . P B 2
C36B C 0.127(3) -0.4203(17) 0.6037(16) 0.113(9) Uiso 0.5 1 d . . P B 2
C36A C 0.116(3) -0.4138(18) 0.6654(17) 0.125(10) Uiso 0.5 1 d . . P A 1
C37 C -0.1044(9) -0.4010(7) 0.6253(6) 0.075(3) Uani 1 1 d . . . . .
C38B C -0.085(2) -0.3085(17) 0.6023(13) 0.075(8) Uiso 0.5 1 d . . P C 2
C38A C -0.077(2) -0.3050(15) 0.6315(12) 0.063(6) Uiso 0.5 1 d . . P C 1
N1A N -0.0212(18) -0.4422(11) 0.6620(10) 0.078(5) Uiso 0.5 1 d . . P A 1
NN1B N -0.008(2) -0.4446(13) 0.6075(11) 0.097(6) Uiso 0.5 1 d . . P B 2
O1 O -0.3606(5) -0.5158(3) 0.7322(3) 0.0523(15) Uani 1 1 d . . . . .
O2 O -0.4085(5) -0.5041(3) 0.8420(3) 0.0548(16) Uani 1 1 d . . . . .
O3 O -0.4218(5) -1.3262(3) 0.8246(3) 0.0563(16) Uani 1 1 d . . . . .
O4 O -0.3251(6) -1.3302(3) 0.7277(3) 0.0554(16) Uani 1 1 d . . . . .
O5 O -0.3751(6) -0.2919(4) 0.5837(3) 0.0637(18) Uani 1 1 d . . . . .
O6 O -0.5155(7) -0.3743(4) 0.5361(3) 0.072(2) Uani 1 1 d . . . . .
O7 O -0.2096(6) -0.4323(4) 0.6213(3) 0.0675(18) Uani 1 1 d . . . . .
O1W O -0.3845(7) -0.5341(4) 0.5694(3) 0.080(2) Uani 1 1 d . . . . .

loop_
_atom_site_aniso_label
_atom_site_aniso_U_11
_atom_site_aniso_U_22
_atom_site_aniso_U_33
_atom_site_aniso_U_23
_atom_site_aniso_U_13
_atom_site_aniso_U_12
Tb1 0.0391(2) 0.0285(2) 0.0365(2) -0.0022(2) -0.00314(14) -0.0011(2)
C1 0.033(4) 0.035(5) 0.065(6) 0.005(5) -0.012(4) -0.003(4)
C2 0.045(5) 0.026(4) 0.039(5) 0.003(3) -0.005(4) 0.008(3)
C3 0.051(5) 0.038(5) 0.039(5) 0.005(4) -0.004(4) 0.010(4)
C4 0.055(5) 0.046(5) 0.040(5) -0.005(4) -0.005(4) 0.012(4)
C5 0.039(4) 0.022(4) 0.047(5) -0.005(4) 0.000(3) -0.002(3)
C6 0.057(5) 0.036(5) 0.036(4) 0.009(4) 0.000(4) 0.005(4)
C7 0.043(5) 0.030(4) 0.051(5) -0.001(4) 0.006(4) 0.014(4)
C8 0.034(4) 0.030(4) 0.033(4) 0.002(3) 0.001(3) 0.003(3)
C9 0.044(5) 0.023(4) 0.037(4) 0.003(3) 0.004(3) -0.001(3)
C10 0.029(4) 0.039(4) 0.053(5) -0.003(4) -0.004(3) 0.000(4)
C11 0.038(4) 0.036(5) 0.040(5) 0.004(4) -0.001(4) 0.006(4)
C12 0.043(4) 0.024(4) 0.040(5) -0.005(3) 0.000(4) 0.001(4)
C13 0.043(4) 0.026(4) 0.040(4) -0.004(4) -0.006(3) 0.003(4)
C14 0.057(5) 0.039(5) 0.069(6) -0.004(5) -0.013(4) -0.009(4)
C15 0.059(5) 0.043(5) 0.065(6) -0.001(5) -0.011(4) 0.012(5)
C16 0.040(4) 0.030(4) 0.045(5) -0.004(4) 0.002(3) 0.000(4)
C17 0.060(5) 0.037(5) 0.039(5) 0.005(4) 0.004(4) -0.007(4)
C18 0.058(5) 0.048(5) 0.032(4) -0.005(4) -0.006(4) -0.012(4)
C19 0.039(4) 0.031(5) 0.049(5) -0.009(4) -0.007(4) -0.001(3)
C20 0.061(5) 0.040(5) 0.038(5) -0.005(4) 0.003(4) -0.011(4)
C21 0.075(6) 0.035(5) 0.041(5) -0.010(4) 0.008(4) -0.012(4)
C22 0.031(4) 0.027(4) 0.058(5) -0.002(4) -0.001(4) 0.000(3)
C23 0.066(6) 0.046(6) 0.046(5) 0.002(4) 0.010(5) 0.003(5)
C24 0.055(5) 0.046(5) 0.039(4) 0.001(4) -0.001(4) 0.003(4)
C25 0.069(6) 0.062(6) 0.065(6) 0.007(5) -0.011(5) -0.022(5)
C26 0.088(7) 0.071(7) 0.049(5) 0.025(5) -0.025(5) -0.030(6)
C27 0.057(5) 0.049(5) 0.039(5) -0.004(4) -0.001(4) -0.007(4)
C28 0.057(5) 0.052(5) 0.046(5) -0.001(4) -0.005(4) -0.009(4)
C29 0.060(6) 0.065(6) 0.039(5) -0.008(5) -0.006(4) -0.011(5)
C30 0.060(5) 0.045(5) 0.037(4) -0.002(4) -0.001(4) -0.007(4)
C31 0.078(9) 0.041(7) 0.046(8) 0.000 -0.014(6) 0.000
C32 0.060(6) 0.052(6) 0.040(5) -0.005(4) 0.011(4) -0.005(4)
C33 0.052(8) 0.041(7) 0.068(9) 0.000 0.011(6) 0.000
C34 0.085(7) 0.068(7) 0.053(6) -0.016(5) 0.004(5) -0.001(6)
C37 0.053(6) 0.077(8) 0.094(8) -0.011(6) -0.003(6) 0.009(6)
O1 0.055(4) 0.038(3) 0.062(4) 0.015(3) -0.015(3) 0.006(3)
O2 0.049(4) 0.045(4) 0.069(4) -0.006(3) -0.008(3) 0.020(3)
O3 0.054(4) 0.045(4) 0.071(4) -0.004(3) 0.011(3) -0.012(3)
O4 0.075(4) 0.043(4) 0.047(4) -0.010(3) -0.009(3) -0.021(3)
O5 0.065(4) 0.071(4) 0.054(4) 0.023(3) -0.008(3) -0.010(3)
O6 0.121(6) 0.049(4) 0.044(4) 0.002(3) -0.015(4) -0.021(4)
O7 0.048(4) 0.064(5) 0.091(5) -0.014(4) 0.008(3) -0.001(3)
O1W 0.086(5) 0.069(5) 0.083(5) -0.042(4) -0.008(4) 0.004(4)

loop_
_atom_type_symbol
_atom_type_description
_atom_type_scat_dispersion_real
_atom_type_scat_dispersion_imag
_atom_type_scat_source
C C 0.0033 0.0016 'International Tables Vol C Tables 4.2.6.8 and 6.1.1.4'
H H 0.0000 0.0000 'International Tables Vol C Tables 4.2.6.8 and 6.1.1.4'
N N 0.0061 0.0033 'International Tables Vol C Tables 4.2.6.8 and 6.1.1.4'
O O 0.0106 0.0060 'International Tables Vol C Tables 4.2.6.8 and 6.1.1.4'
Tb Tb -0.1723 4.1537 'International Tables Vol C Tables 4.2.6.8 and 6.1.1.4'

loop_
_geom_angle_atom_site_label_1
_geom_angle_atom_site_label_2
_geom_angle_atom_site_label_3
_geom_angle
_geom_angle_site_symmetry_1
_geom_angle_site_symmetry_3
O4 Tb1 O3 78.0(2) 1_565 2_466
O4 Tb1 O2 130.8(2) 1_565 2_456
O3 Tb1 O2 76.2(2) 2_466 2_456
O4 Tb1 O1 80.1(2) 1_565 .
O3 Tb1 O1 117.1(2) 2_466 .
O2 Tb1 O1 75.5(2) 2_456 .
O4 Tb1 O7 78.1(2) 1_565 .
O3 Tb1 O7 146.8(2) 2_466 .
O2 Tb1 O7 137.0(2) 2_456 .
O1 Tb1 O7 80.8(2) . .
O4 Tb1 O5 76.0(2) 1_565 .
O3 Tb1 O5 76.8(2) 2_466 .
O2 Tb1 O5 135.3(2) 2_456 .
O1 Tb1 O5 149.1(2) . .
O7 Tb1 O5 75.3(2) . .
O4 Tb1 O1W 142.9(2) 1_565 .
O3 Tb1 O1W 138.8(2) 2_466 .
O2 Tb1 O1W 75.3(2) 2_456 .
O1 Tb1 O1W 83.2(2) . .
O7 Tb1 O1W 66.6(2) . .
O5 Tb1 O1W 104.4(2) . .
O4 Tb1 O6 126.2(2) 1_565 .
O3 Tb1 O6 75.2(2) 2_466 .
O2 Tb1 O6 86.0(2) 2_456 .
O1 Tb1 O6 153.6(2) . .
O7 Tb1 O6 101.2(2) . .
O5 Tb1 O6 52.9(2) . .
O1W Tb1 O6 73.8(2) . .
O4 Tb1 C23 100.7(2) 1_565 .
O3 Tb1 C23 72.9(2) 2_466 .
O2 Tb1 C23 110.5(2) 2_456 .
O1 Tb1 C23 169.7(2) . .
O7 Tb1 C23 89.3(2) . .
O5 Tb1 C23 26.4(2) . .
O1W Tb1 C23 90.2(3) . .
O6 Tb1 C23 26.6(2) . .
O2 C1 O1 125.9(8) . .
O2 C1 C2 117.5(8) . .
O1 C1 C2 116.6(8) . .
C3 C2 C7 119.0(7) . .
C3 C2 C1 122.3(7) . .
C7 C2 C1 118.7(7) . .
C4 C3 C2 121.4(7) . .
C4 C3 H3 119.3 . .
C2 C3 H3 119.3 . .
C3 C4 C5 121.3(7) . .
C3 C4 H4 119.4 . .
C5 C4 H4 119.4 . .
C6 C5 C4 116.3(7) . .
C6 C5 C8 122.1(7) . .
C4 C5 C8 121.5(7) . .
C7 C6 C5 123.1(7) . .
C7 C6 H6 118.5 . .
C5 C6 H6 118.5 . .
C6 C7 C2 119.0(7) . .
C6 C7 H7 120.5 . .
C2 C7 H7 120.5 . .
C13 C8 C9 118.8(7) . .
C13 C8 C5 120.0(7) . .
C9 C8 C5 121.1(6) . .
C10 C9 C8 117.3(7) . .
C10 C9 C14 119.6(7) . .
C8 C9 C14 123.1(7) . .
C11 C10 C9 123.8(7) . .
C11 C10 H10 118.1 . .
C9 C10 H10 118.1 . .
C10 C11 C12 118.3(7) . .
C10 C11 C15 119.4(7) . .
C12 C11 C15 122.3(7) . .
C13 C12 C11 118.1(7) . .
C13 C12 C16 119.4(7) . .
C11 C12 C16 122.4(7) . .
C8 C13 C12 123.5(7) . .
C8 C13 H13 118.3 . .
C12 C13 H13 118.3 . .
C9 C14 H14A 109.5 . .
C9 C14 H14B 109.5 . .
H14A C14 H14B 109.5 . .
C9 C14 H14C 109.5 . .
H14A C14 H14C 109.5 . .
H14B C14 H14C 109.5 . .
C11 C15 H15A 109.5 . .
C11 C15 H15B 109.5 . .
H15A C15 H15B 109.5 . .
C11 C15 H15C 109.5 . .
H15A C15 H15C 109.5 . .
H15B C15 H15C 109.5 . .
C21 C16 C17 117.5(7) . .
C21 C16 C12 121.8(7) . .
C17 C16 C12 120.5(7) . .
C18 C17 C16 122.3(7) . .
C18 C17 H17 118.9 . .
C16 C17 H17 118.9 . .
C17 C18 C19 119.9(7) . .
C17 C18 H18 120.1 . .
C19 C18 H18 120.1 . .
C18 C19 C20 117.5(7) . .
C18 C19 C22 120.3(7) . .
C20 C19 C22 122.2(7) . .
C21 C20 C19 121.4(8) . .
C21 C20 H20 119.3 . .
C19 C20 H20 119.3 . .
C20 C21 C16 121.3(8) . .
C20 C21 H21 119.3 . .
C16 C21 H21 119.3 . .
O3 C22 O4 125.2(7) . .
O3 C22 C19 118.1(8) . .
O4 C22 C19 116.7(7) . .
O5 C23 O6 119.8(8) . .
O5 C23 C24 119.2(8) . .
O6 C23 C24 120.9(8) . .
O5 C23 Tb1 58.7(4) . .
O6 C23 Tb1 61.4(5) . .
C24 C23 Tb1 175.0(6) . .
C25 C24 C29 117.4(8) . .
C25 C24 C23 122.2(9) . .
C29 C24 C23 120.3(8) . .
C24 C25 C26 121.7(9) . .
C24 C25 H25 119.2 . .
C26 C25 H25 119.2 . .
C27 C26 C25 120.7(8) . .
C27 C26 H26 119.6 . .
C25 C26 H26 119.6 . .
C26 C27 C28 118.7(8) . .
C26 C27 C30 119.8(7) . .
C28 C27 C30 120.9(8) . .
C29 C28 C27 119.1(8) . .
C29 C28 H28 120.4 . .
C27 C28 H28 120.4 . .
C24 C29 C28 122.5(8) . .
C24 C29 H29 118.8 . .
C28 C29 H29 118.8 . .
C31 C30 C32 120.2(8) . .
C31 C30 C27 115.4(8) . .
C32 C30 C27 124.3(7) . .
C30 C31 C30 120.8(11) . 2_455
C30 C31 H31 119.6 . .
C30 C31 H31 119.6 2_455 .
C33 C32 C30 117.1(8) . .
C33 C32 C34 119.5(8) . .
C30 C32 C34 123.3(8) . .
C32 C33 C32 124.5(11) . 2_455
C32 C33 H33 117.8 . .
C32 C33 H33 117.8 2_455 .
C32 C34 H34A 109.5 . .
C32 C34 H34B 109.5 . .
H34A C34 H34B 109.5 . .
C32 C34 H34C 109.5 . .
H34A C34 H34C 109.5 . .
H34B C34 H34C 109.5 . .
O7 C37 N1A 116.5(13) . .
O7 C37 NN1B 120.7(13) . .
O7 C37 C38B 119.5(13) . .
NN1B C37 C38B 107.9(16) . .
O7 C37 C38A 124.7(12) . .
N1A C37 C38A 108.8(14) . .
C37 N1A C36A 121.3(19) . .
C37 N1A C35A 121.4(18) . .
C36A N1A C35A 114(2) . .
C37 NN1B C36B 131(2) . .
C37 NN1B C35B 110.2(18) . .
C36B NN1B C35B 116(2) . .
C1 O1 Tb1 149.6(6) . .
C1 O2 Tb1 134.9(5) . 2_456
C22 O3 Tb1 151.0(6) . 2_446
C22 O4 Tb1 138.0(5) . 1_545
C23 O5 Tb1 94.9(5) . .
C23 O6 Tb1 92.0(5) . .
C37 O7 Tb1 146.3(7) . .

loop_
_geom_bond_atom_site_label_1
_geom_bond_atom_site_label_2
_geom_bond_distance
_geom_bond_site_symmetry_2
Tb1 O4 2.290(5) 1_565
Tb1 O3 2.307(6) 2_466
Tb1 O2 2.318(5) 2_456
Tb1 O1 2.338(5) .
Tb1 O7 2.390(6) .
Tb1 O5 2.427(6) .
Tb1 O1W 2.465(6) .
Tb1 O6 2.486(6) .
Tb1 C23 2.830(9) .
C1 O2 1.242(9) .
C1 O1 1.264(9) .
C1 C2 1.524(11) .
C2 C3 1.375(10) .
C2 C7 1.388(10) .
C3 C4 1.363(10) .
C3 H3 0.9300 .
C4 C5 1.396(10) .
C4 H4 0.9300 .
C5 C6 1.389(10) .
C5 C8 1.483(10) .
C6 C7 1.373(10) .
C6 H6 0.9300 .
C7 H7 0.9300 .
C8 C13 1.370(10) .
C8 C9 1.406(9) .
C9 C10 1.400(10) .
C9 C14 1.502(10) .
C10 C11 1.376(10) .
C10 H10 0.9300 .
C11 C12 1.399(10) .
C11 C15 1.521(9) .
C12 C13 1.396(10) .
C12 C16 1.488(10) .
C13 H13 0.9300 .
C14 H14A 0.9600 .
C14 H14B 0.9600 .
C14 H14C 0.9600 .
C15 H15A 0.9600 .
C15 H15B 0.9600 .
C15 H15C 0.9600 .
C16 C21 1.376(10) .
C16 C17 1.381(10) .
C17 C18 1.381(10) .
C17 H17 0.9300 .
C18 C19 1.395(10) .
C18 H18 0.9300 .
C19 C20 1.398(10) .
C19 C22 1.498(10) .
C20 C21 1.368(10) .
C20 H20 0.9300 .
C21 H21 0.9300 .
C22 O3 1.234(9) .
C22 O4 1.242(9) .
C23 O5 1.263(10) .
C23 O6 1.267(10) .
C23 C24 1.469(11) .
C24 C25 1.367(11) .
C24 C29 1.383(11) .
C25 C26 1.399(12) .
C25 H25 0.9300 .
C26 C27 1.373(12) .
C26 H26 0.9300 .
C27 C28 1.400(11) .
C27 C30 1.491(11) .
C28 C29 1.394(11) .
C28 H28 0.9300 .
C29 H29 0.9300 .
C30 C31 1.398(10) .
C30 C32 1.400(11) .
C31 C30 1.398(10) 2_455
C31 H31 0.9300 .
C32 C33 1.391(9) .
C32 C34 1.492(11) .
C33 C32 1.391(9) 2_455
C33 H33 0.9300 .
C34 H34A 0.9600 .
C34 H34B 0.9600 .
C34 H34C 0.9600 .
C35A N1A 1.65(3) .
C35B NN1B 1.61(3) .
C36B NN1B 1.52(3) .
C36A N1A 1.56(3) .
C37 O7 1.245(11) .
C37 N1A 1.31(2) .
C37 NN1B 1.32(2) .
C37 C38B 1.55(3) .
C37 C38A 1.56(3) .
O2 Tb1 2.318(5) 2_456
O3 Tb1 2.307(6) 2_446
O4 Tb1 2.290(5) 1_545

loop_
_geom_torsion_atom_site_label_1
_geom_torsion_atom_site_label_2
_geom_torsion_atom_site_label_3
_geom_torsion_atom_site_label_4
_geom_torsion
_geom_torsion_site_symmetry_4
O2 C1 C2 C3 172.0(8) .
O1 C1 C2 C3 -8.7(11) .
O2 C1 C2 C7 -8.3(11) .
O1 C1 C2 C7 171.1(7) .
C7 C2 C3 C4 0.3(12) .
C1 C2 C3 C4 -180.0(7) .
C2 C3 C4 C5 -1.7(13) .
C3 C4 C5 C6 2.1(12) .
C3 C4 C5 C8 178.7(7) .
C4 C5 C6 C7 -1.1(12) .
C8 C5 C6 C7 -177.8(7) .
C5 C6 C7 C2 -0.3(12) .
C3 C2 C7 C6 0.7(12) .
C1 C2 C7 C6 -179.1(7) .
C6 C5 C8 C13 113.8(8) .
C4 C5 C8 C13 -62.7(10) .
C6 C5 C8 C9 -65.6(10) .
C4 C5 C8 C9 117.9(8) .
C13 C8 C9 C10 -1.5(10) .
C5 C8 C9 C10 177.9(7) .
C13 C8 C9 C14 179.8(7) .
C5 C8 C9 C14 -0.8(11) .
C8 C9 C10 C11 -0.9(11) .
C14 C9 C10 C11 177.9(8) .
C9 C10 C11 C12 1.3(12) .
C9 C10 C11 C15 -178.4(8) .
C10 C11 C12 C13 0.5(11) .
C15 C11 C12 C13 -179.8(7) .
C10 C11 C12 C16 -177.4(7) .
C15 C11 C12 C16 2.3(12) .
C9 C8 C13 C12 3.4(11) .
C5 C8 C13 C12 -176.0(7) .
C11 C12 C13 C8 -2.9(11) .
C16 C12 C13 C8 175.0(7) .
C13 C12 C16 C21 -112.0(9) .
C11 C12 C16 C21 65.9(11) .
C13 C12 C16 C17 64.0(10) .
C11 C12 C16 C17 -118.1(9) .
C21 C16 C17 C18 -1.8(12) .
C12 C16 C17 C18 -178.0(8) .
C16 C17 C18 C19 2.3(13) .
C17 C18 C19 C20 -0.9(12) .
C17 C18 C19 C22 177.3(7) .
C18 C19 C20 C21 -0.9(12) .
C22 C19 C20 C21 -179.1(8) .
C19 C20 C21 C16 1.4(14) .
C17 C16 C21 C20 0.0(13) .
C12 C16 C21 C20 176.1(8) .
C18 C19 C22 O3 -155.4(8) .
C20 C19 C22 O3 22.8(11) .
C18 C19 C22 O4 25.9(11) .
C20 C19 C22 O4 -156.0(8) .
O5 C23 C24 C25 179.8(8) .
O6 C23 C24 C25 0.4(14) .
O5 C23 C24 C29 3.7(13) .
O6 C23 C24 C29 -175.7(8) .
C29 C24 C25 C26 0.6(14) .
C23 C24 C25 C26 -175.6(9) .
C24 C25 C26 C27 0.0(16) .
C25 C26 C27 C28 -0.8(15) .
C25 C26 C27 C30 170.1(9) .
C26 C27 C28 C29 1.0(13) .
C30 C27 C28 C29 -169.8(8) .
C25 C24 C29 C28 -0.4(13) .
C23 C24 C29 C28 175.9(8) .
C27 C28 C29 C24 -0.5(14) .
C26 C27 C30 C31 -44.6(12) .
C28 C27 C30 C31 126.2(8) .
C26 C27 C30 C32 137.2(10) .
C28 C27 C30 C32 -52.0(13) .
C32 C30 C31 C30 1.5(6) 2_455
C27 C30 C31 C30 -176.8(8) 2_455
C31 C30 C32 C33 -2.8(12) .
C27 C30 C32 C33 175.3(7) .
C31 C30 C32 C34 175.0(7) .
C27 C30 C32 C34 -6.9(14) .
C30 C32 C33 C32 1.4(6) 2_455
C34 C32 C33 C32 -176.5(9) 2_455
O7 C37 N1A C36A 174.3(18) .
C38A C37 N1A C36A -38(3) .
O7 C37 N1A C35A 17(3) .
C38A C37 N1A C35A 164(2) .
O7 C37 NN1B C36B 176(2) .
C38B C37 NN1B C36B 34(3) .
O7 C37 NN1B C35B -24(2) .
C38B C37 NN1B C35B -166.1(18) .
O2 C1 O1 Tb1 2.2(16) .
C2 C1 O1 Tb1 -177.0(7) .
O1 C1 O2 Tb1 27.4(13) 2_456
C2 C1 O2 Tb1 -153.4(5) 2_456
O4 C22 O3 Tb1 -8.2(17) 2_446
C19 C22 O3 Tb1 173.1(7) 2_446
O3 C22 O4 Tb1 22.0(13) 1_545
C19 C22 O4 Tb1 -159.4(5) 1_545
O6 C23 O5 Tb1 -5.8(9) .
C24 C23 O5 Tb1 174.7(7) .
O5 C23 O6 Tb1 5.7(9) .
C24 C23 O6 Tb1 -174.9(7) .
N1A C37 O7 Tb1 114.5(15) .
NN1B C37 O7 Tb1 170.3(13) .
C38B C37 O7 Tb1 -51(2) .
C38A C37 O7 Tb1 -27(2) .
